data_7242257
loop_
_publ_author_name
'El Haimer, Mohamed'
'Palk\'o, M\'arta'
'Haukka, Matti'
'Gajd\'acs, M\'ari\'o'
'Zupk\'o, Istv\'an'
'F\"ul\"op, Ferenc'

_publ_section_title
;
 Synthesis and biological evaluation of the new ring system
 benzo[f]pyrimido[1,2-d][1,2,3]triazolo[1,5-a][1,4]diazepine and its
 cycloalkane and cycloalkene condensed analogues
;
_journal_issue 12
_journal_name_full 'RSC Advances'
_journal_page_first 6952
_journal_page_last 6957
_journal_paper_doi 10.1039/D0RA10553H
_journal_volume 11
_journal_year 2021
_chemical_formula_moiety 'C17 H19 N5 O'
_chemical_formula_sum 'C17 H19 N5 O'
_chemical_formula_weight 309.37
_space_group_crystal_system monoclinic
_space_group_IT_number 14
_space_group_name_Hall '-P 2ybc'
_space_group_name_H-M_alt 'P 1 21/c 1'
_atom_sites_solution_hydrogens mixed
_audit_creation_method SHELXL-2017/1
_audit_update_record
;
2020-12-07 deposited with the CCDC.	2021-02-04 downloaded from the CCDC.
;
_cell_angle_alpha 90
_cell_angle_beta 98.8760(10)
_cell_angle_gamma 90
_cell_formula_units_Z 4
_cell_length_a 10.95560(10)
_cell_length_b 8.17340(10)
_cell_length_c 16.6676(2)
_cell_measurement_reflns_used 14062
_cell_measurement_temperature 120(2)
_cell_measurement_theta_max 76.7300
_cell_measurement_theta_min 4.0600
_cell_volume 1474.62(3)
_computing_cell_refinement
;
CrysAlisPro 1.171.38.46 (Rigaku Oxford Diffraction, 2015)
;
_computing_data_collection
;
CrysAlisPro 1.171.38.46 (Rigaku Oxford Diffraction, 2015)
;
_computing_data_reduction
;
CrysAlisPro 1.171.38.46 (Rigaku Oxford Diffraction, 2015)
;
_computing_molecular_graphics 'CrystaMaker X (CrystalMaker Software ltd., 2018)'
_computing_publication_material 'SHELXL-2017 (Sheldrick, 2017)'
_computing_structure_refinement 'SHELXL-2017 (Sheldrick, 2017)'
_computing_structure_solution 'SHELXT (Sheldrick, 2017)'
_diffrn_ambient_temperature 120(2)
_diffrn_detector_area_resol_mean 10.3953
_diffrn_measured_fraction_theta_full 0.999
_diffrn_measured_fraction_theta_max 0.999
_diffrn_measurement_device '\k-geometry diffractometer'
_diffrn_measurement_device_type 'SuperNova, Dual, Cu at zero, Atlas'
_diffrn_measurement_method '\f scans and \w scans with \k offset'
_diffrn_radiation_monochromator mirror
_diffrn_radiation_type CuK\a
_diffrn_radiation_wavelength 1.54184
_diffrn_reflns_av_R_equivalents 0.0184
_diffrn_reflns_av_unetI/netI 0.0100
_diffrn_reflns_Laue_measured_fraction_full 0.999
_diffrn_reflns_Laue_measured_fraction_max 0.999
_diffrn_reflns_limit_h_max 13
_diffrn_reflns_limit_h_min -13
_diffrn_reflns_limit_k_max 10
_diffrn_reflns_limit_k_min -10
_diffrn_reflns_limit_l_max 20
_diffrn_reflns_limit_l_min -21
_diffrn_reflns_number 20283
_diffrn_reflns_point_group_measured_fraction_full 0.999
_diffrn_reflns_point_group_measured_fraction_max 0.999
_diffrn_reflns_theta_full 67.684
_diffrn_reflns_theta_max 76.900
_diffrn_reflns_theta_min 4.084
_diffrn_source micro-source
_exptl_absorpt_coefficient_mu 0.735
_exptl_absorpt_correction_T_max 0.920
_exptl_absorpt_correction_T_min 0.892
_exptl_absorpt_correction_type analytical
_exptl_absorpt_process_details
;
CrysAlisPro 1.171.39.46 (Rigaku Oxford Diffraction, 2018)
Analytical numeric absorption correction using a multifaceted crystal
model based on expressions derived by R.C. Clark & J.S. Reid.
(Clark, R. C. & Reid, J. S. (1995). Acta Cryst. A51, 887-897)
Empirical absorption correction using spherical harmonics,
implemented in SCALE3 ABSPACK scaling algorithm.
;
_exptl_crystal_colour colourless
_exptl_crystal_density_diffrn 1.394
_exptl_crystal_description block
_exptl_crystal_F_000 656
_exptl_crystal_size_max 0.201
_exptl_crystal_size_mid 0.151
_exptl_crystal_size_min 0.139
_refine_diff_density_max 0.287
_refine_diff_density_min -0.241
_refine_diff_density_rms 0.044
_refine_ls_extinction_method none
_refine_ls_goodness_of_fit_ref 1.059
_refine_ls_hydrogen_treatment mixed
_refine_ls_matrix_type full
_refine_ls_number_parameters 212
_refine_ls_number_reflns 3120
_refine_ls_number_restraints 0
_refine_ls_restrained_S_all 1.059
_refine_ls_R_factor_all 0.0357
_refine_ls_R_factor_gt 0.0350
_refine_ls_shift/su_max 0.001
_refine_ls_shift/su_mean 0.000
_refine_ls_structure_factor_coef Fsqd
_refine_ls_weighting_details 'w=1/[\s^2^(Fo^2^)+(0.0460P)^2^+0.5634P] where P=(Fo^2^+2Fc^2^)/3'
_refine_ls_weighting_scheme calc
_refine_ls_wR_factor_gt 0.0900
_refine_ls_wR_factor_ref 0.0908
_reflns_Friedel_coverage 0.000
_reflns_number_gt 3031
_reflns_number_total 3120
_reflns_threshold_expression 'I > 2\s(I)'
_cod_data_source_file d0ra10553h2.cif
_cod_data_source_block 6a
_cod_original_sg_symbol_H-M 'P 21/c'
_cod_database_code 7242257
_shelx_shelxl_version_number 2017/1
_shelx_space_group_comment
;
The symmetry employed for this shelxl refinement is uniquely defined
by the following loop, which should always be used as a source of
symmetry information in preference to the above space-group names.
They are only intended as comments.
;
_shelx_estimated_absorpt_t_min 0.866
_shelx_estimated_absorpt_t_max 0.905

loop_
_space_group_symop_operation_xyz
'x, y, z'
'-x, y+1/2, -z+1/2'
'-x, -y, -z'
'x, -y-1/2, z-1/2'

loop_
_atom_site_label
_atom_site_type_symbol
_atom_site_fract_x
_atom_site_fract_y
_atom_site_fract_z
_atom_site_U_iso_or_equiv
_atom_site_adp_type
_atom_site_occupancy
_atom_site_site_symmetry_order
_atom_site_calc_flag
_atom_site_refinement_flags_posn
_atom_site_refinement_flags_adp
_atom_site_refinement_flags_occupancy
_atom_site_disorder_assembly
_atom_site_disorder_group
O1 O 0.05733(7) 0.16270(11) 0.57760(5) 0.0276(2) Uani 1 1 d . . . . .
N1 N 0.47787(7) 0.40470(10) 0.65315(5) 0.01553(18) Uani 1 1 d . . . . .
N2 N 0.53572(8) 0.52606(11) 0.69945(5) 0.0204(2) Uani 1 1 d . . . . .
N3 N 0.46363(8) 0.56470(12) 0.75274(6) 0.0237(2) Uani 1 1 d . . . . .
N4 N 0.24536(7) 0.24666(11) 0.55327(5) 0.01551(18) Uani 1 1 d . . . . .
N5 N 0.27787(7) 0.30195(11) 0.41715(5) 0.01586(18) Uani 1 1 d . . . . .
C1 C 0.46053(9) 0.27653(12) 0.52077(6) 0.0149(2) Uani 1 1 d . . . . .
C2 C 0.51810(9) 0.19150(12) 0.46425(6) 0.0177(2) Uani 1 1 d . . . . .
H2 H 0.470865 0.156782 0.414542 0.021 Uiso 1 1 calc R U . . .
C3 C 0.64378(9) 0.15716(13) 0.48000(6) 0.0201(2) Uani 1 1 d . . . . .
H3 H 0.681680 0.101054 0.440417 0.024 Uiso 1 1 calc R U . . .
C4 C 0.71492(9) 0.20382(13) 0.55294(6) 0.0196(2) Uani 1 1 d . . . . .
H4 H 0.800760 0.179821 0.563124 0.023 Uiso 1 1 calc R U . . .
C5 C 0.65927(9) 0.28561(12) 0.61053(6) 0.0178(2) Uani 1 1 d . . . . .
H5A H 0.706075 0.316075 0.661119 0.021 Uiso 1 1 calc R U . . .
C6 C 0.53404(9) 0.32251(12) 0.59332(6) 0.0153(2) Uani 1 1 d . . . . .
C7 C 0.36136(9) 0.46818(13) 0.74046(6) 0.0204(2) Uani 1 1 d . . . . .
H7 H 0.295386 0.471630 0.771313 0.024 Uiso 1 1 calc R U . . .
C8 C 0.36855(9) 0.36546(12) 0.67670(6) 0.0161(2) Uani 1 1 d . . . . .
C9 C 0.29443(9) 0.22434(13) 0.63938(6) 0.0171(2) Uani 1 1 d . . . . .
H9A H 0.346847 0.125090 0.645435 0.021 Uiso 1 1 calc R U . . .
H9B H 0.224607 0.205636 0.669547 0.021 Uiso 1 1 calc R U . . .
C10 C 0.12311(9) 0.21137(13) 0.52910(6) 0.0175(2) Uani 1 1 d . . . . .
C11 C 0.07487(9) 0.22650(13) 0.43939(6) 0.0169(2) Uani 1 1 d . . . . .
H11 H 0.087896 0.117800 0.414507 0.020 Uiso 1 1 calc R U . . .
C12 C -0.06351(9) 0.26099(15) 0.42205(6) 0.0222(2) Uani 1 1 d . . . . .
H12A H -0.108735 0.175691 0.447716 0.027 Uiso 1 1 calc R U . . .
H12B H -0.081090 0.368185 0.445455 0.027 Uiso 1 1 calc R U . . .
C13 C -0.10703(9) 0.26244(15) 0.33063(6) 0.0244(2) Uani 1 1 d . . . . .
H13A H -0.195922 0.290686 0.319792 0.029 Uiso 1 1 calc R U . . .
H13B H -0.096892 0.151805 0.308388 0.029 Uiso 1 1 calc R U . . .
C14 C -0.03398(10) 0.38602(15) 0.28787(7) 0.0250(2) Uani 1 1 d . . . . .
H14A H -0.050963 0.498084 0.305798 0.030 Uiso 1 1 calc R U . . .
H14B H -0.060942 0.379576 0.228464 0.030 Uiso 1 1 calc R U . . .
C15 C 0.10485(9) 0.35154(14) 0.30716(6) 0.0200(2) Uani 1 1 d . . . . .
H15A H 0.122887 0.244163 0.284135 0.024 Uiso 1 1 calc R U . . .
H15B H 0.150586 0.436423 0.281582 0.024 Uiso 1 1 calc R U . . .
C16 C 0.14820(9) 0.35065(12) 0.39832(6) 0.0160(2) Uani 1 1 d . . . . .
H16 H 0.137290 0.462081 0.420953 0.019 Uiso 1 1 calc R U . . .
C17 C 0.32570(8) 0.33086(12) 0.50181(6) 0.0147(2) Uani 1 1 d . . . . .
H17 H 0.322145 0.451121 0.512234 0.018 Uiso 1 1 calc R U . . .
H5 H 0.3252(12) 0.3576(17) 0.3870(8) 0.021(3) Uiso 1 1 d . . . . .

loop_
_atom_site_aniso_label
_atom_site_aniso_U_11
_atom_site_aniso_U_22
_atom_site_aniso_U_33
_atom_site_aniso_U_23
_atom_site_aniso_U_13
_atom_site_aniso_U_12
O1 0.0200(4) 0.0441(5) 0.0192(4) 0.0055(3) 0.0043(3) -0.0104(3)
N1 0.0151(4) 0.0168(4) 0.0145(4) -0.0013(3) 0.0016(3) -0.0014(3)
N2 0.0200(4) 0.0222(4) 0.0188(4) -0.0058(3) 0.0025(3) -0.0035(3)
N3 0.0228(4) 0.0277(5) 0.0212(4) -0.0079(4) 0.0048(3) -0.0023(4)
N4 0.0145(4) 0.0201(4) 0.0121(4) 0.0013(3) 0.0023(3) -0.0025(3)
N5 0.0138(4) 0.0218(4) 0.0122(4) 0.0009(3) 0.0028(3) -0.0017(3)
C1 0.0152(4) 0.0143(4) 0.0157(4) 0.0018(3) 0.0033(3) -0.0018(3)
C2 0.0184(5) 0.0181(5) 0.0171(5) -0.0019(4) 0.0039(4) -0.0024(4)
C3 0.0197(5) 0.0186(5) 0.0235(5) -0.0029(4) 0.0080(4) 0.0002(4)
C4 0.0152(4) 0.0198(5) 0.0241(5) 0.0025(4) 0.0044(4) 0.0013(4)
C5 0.0164(5) 0.0189(5) 0.0179(5) 0.0023(4) 0.0014(4) -0.0011(4)
C6 0.0163(4) 0.0151(4) 0.0150(4) 0.0009(3) 0.0042(3) -0.0010(3)
C7 0.0176(5) 0.0262(5) 0.0177(5) -0.0034(4) 0.0037(4) 0.0002(4)
C8 0.0148(4) 0.0195(5) 0.0140(4) 0.0015(4) 0.0020(3) 0.0003(4)
C9 0.0181(5) 0.0208(5) 0.0123(4) 0.0010(4) 0.0021(3) -0.0035(4)
C10 0.0160(5) 0.0195(5) 0.0172(5) 0.0002(4) 0.0029(4) -0.0023(4)
C11 0.0149(5) 0.0202(5) 0.0155(5) -0.0006(4) 0.0021(4) -0.0013(4)
C12 0.0149(5) 0.0323(6) 0.0196(5) 0.0000(4) 0.0028(4) -0.0001(4)
C13 0.0160(5) 0.0340(6) 0.0219(5) -0.0003(4) -0.0014(4) -0.0003(4)
C14 0.0213(5) 0.0328(6) 0.0195(5) 0.0042(4) -0.0016(4) 0.0031(4)
C15 0.0193(5) 0.0257(5) 0.0145(5) 0.0013(4) 0.0015(4) -0.0006(4)
C16 0.0153(4) 0.0177(5) 0.0149(5) -0.0002(4) 0.0020(3) 0.0003(4)
C17 0.0150(4) 0.0166(4) 0.0128(4) 0.0005(3) 0.0032(3) -0.0014(3)

loop_
_atom_type_symbol
_atom_type_description
_atom_type_scat_dispersion_real
_atom_type_scat_dispersion_imag
_atom_type_scat_source
C C 0.0181 0.0091 'International Tables Vol C Tables 4.2.6.8 and 6.1.1.4'
H H 0.0000 0.0000 'International Tables Vol C Tables 4.2.6.8 and 6.1.1.4'
N N 0.0311 0.0180 'International Tables Vol C Tables 4.2.6.8 and 6.1.1.4'
O O 0.0492 0.0322 'International Tables Vol C Tables 4.2.6.8 and 6.1.1.4'

loop_
_geom_angle_atom_site_label_1
_geom_angle_atom_site_label_2
_geom_angle_atom_site_label_3
_geom_angle
_geom_angle_site_symmetry_1
_geom_angle_site_symmetry_3
_geom_angle_publ_flag
N2 N1 C8 111.44(8) . . ?
N2 N1 C6 122.15(8) . . ?
C8 N1 C6 126.15(8) . . ?
N3 N2 N1 106.50(8) . . ?
N2 N3 C7 109.01(8) . . ?
C10 N4 C9 117.19(8) . . ?
C10 N4 C17 124.51(8) . . ?
C9 N4 C17 117.52(8) . . ?
C17 N5 C16 111.02(7) . . ?
C17 N5 H5 108.0(9) . . ?
C16 N5 H5 111.5(8) . . ?
C6 C1 C2 117.23(9) . . ?
C6 C1 C17 120.71(8) . . ?
C2 C1 C17 121.85(9) . . ?
C3 C2 C1 120.68(9) . . ?
C3 C2 H2 119.7 . . ?
C1 C2 H2 119.7 . . ?
C2 C3 C4 120.95(9) . . ?
C2 C3 H3 119.5 . . ?
C4 C3 H3 119.5 . . ?
C5 C4 C3 119.35(9) . . ?
C5 C4 H4 120.3 . . ?
C3 C4 H4 120.3 . . ?
C4 C5 C6 119.15(9) . . ?
C4 C5 H5A 120.4 . . ?
C6 C5 H5A 120.4 . . ?
C5 C6 C1 122.60(9) . . ?
C5 C6 N1 118.60(9) . . ?
C1 C6 N1 118.75(9) . . ?
N3 C7 C8 109.19(9) . . ?
N3 C7 H7 125.4 . . ?
C8 C7 H7 125.4 . . ?
N1 C8 C7 103.86(9) . . ?
N1 C8 C9 120.75(9) . . ?
C7 C8 C9 135.01(9) . . ?
N4 C9 C8 114.00(8) . . ?
N4 C9 H9A 108.8 . . ?
C8 C9 H9A 108.8 . . ?
N4 C9 H9B 108.8 . . ?
C8 C9 H9B 108.8 . . ?
H9A C9 H9B 107.6 . . ?
O1 C10 N4 121.41(9) . . ?
O1 C10 C11 121.73(9) . . ?
N4 C10 C11 116.79(8) . . ?
C10 C11 C16 111.80(8) . . ?
C10 C11 C12 112.83(8) . . ?
C16 C11 C12 111.71(8) . . ?
C10 C11 H11 106.7 . . ?
C16 C11 H11 106.7 . . ?
C12 C11 H11 106.7 . . ?
C13 C12 C11 109.83(8) . . ?
C13 C12 H12A 109.7 . . ?
C11 C12 H12A 109.7 . . ?
C13 C12 H12B 109.7 . . ?
C11 C12 H12B 109.7 . . ?
H12A C12 H12B 108.2 . . ?
C12 C13 C14 111.40(9) . . ?
C12 C13 H13A 109.3 . . ?
C14 C13 H13A 109.3 . . ?
C12 C13 H13B 109.3 . . ?
C14 C13 H13B 109.3 . . ?
H13A C13 H13B 108.0 . . ?
C13 C14 C15 110.75(9) . . ?
C13 C14 H14A 109.5 . . ?
C15 C14 H14A 109.5 . . ?
C13 C14 H14B 109.5 . . ?
C15 C14 H14B 109.5 . . ?
H14A C14 H14B 108.1 . . ?
C16 C15 C14 110.96(8) . . ?
C16 C15 H15A 109.4 . . ?
C14 C15 H15A 109.4 . . ?
C16 C15 H15B 109.4 . . ?
C14 C15 H15B 109.4 . . ?
H15A C15 H15B 108.0 . . ?
N5 C16 C15 111.06(8) . . ?
N5 C16 C11 106.55(8) . . ?
C15 C16 C11 110.35(8) . . ?
N5 C16 H16 109.6 . . ?
C15 C16 H16 109.6 . . ?
C11 C16 H16 109.6 . . ?
N5 C17 N4 109.21(8) . . ?
N5 C17 C1 110.32(8) . . ?
N4 C17 C1 112.65(8) . . ?
N5 C17 H17 108.2 . . ?
N4 C17 H17 108.2 . . ?
C1 C17 H17 108.2 . . ?

loop_
_geom_bond_atom_site_label_1
_geom_bond_atom_site_label_2
_geom_bond_distance
_geom_bond_site_symmetry_2
_geom_bond_publ_flag
O1 C10 1.2291(13) . yes
N1 N2 1.3529(12) . yes
N1 C8 1.3551(12) . yes
N1 C6 1.4190(12) . yes
N2 N3 1.3150(13) . yes
N3 C7 1.3596(14) . yes
N4 C10 1.3686(12) . yes
N4 C9 1.4643(12) . yes
N4 C17 1.4888(12) . yes
N5 C17 1.4468(12) . yes
N5 C16 1.4621(12) . yes
N5 H5 0.899(14) . ?
C1 C6 1.3970(13) . ?
C1 C2 1.3970(13) . ?
C1 C17 1.5281(13) . ?
C2 C3 1.3899(14) . ?
C2 H2 0.9500 . ?
C3 C4 1.3923(15) . ?
C3 H3 0.9500 . ?
C4 C5 1.3859(14) . ?
C4 H4 0.9500 . ?
C5 C6 1.3907(14) . ?
C5 H5A 0.9500 . ?
C7 C8 1.3661(14) . ?
C7 H7 0.9500 . ?
C8 C9 1.4903(14) . ?
C9 H9A 0.9900 . ?
C9 H9B 0.9900 . ?
C10 C11 1.5121(13) . ?
C11 C16 1.5210(13) . ?
C11 C12 1.5251(13) . ?
C11 H11 1.0000 . ?
C12 C13 1.5248(14) . ?
C12 H12A 0.9900 . ?
C12 H12B 0.9900 . ?
C13 C14 1.5313(16) . ?
C13 H13A 0.9900 . ?
C13 H13B 0.9900 . ?
C14 C15 1.5313(14) . ?
C14 H14A 0.9900 . ?
C14 H14B 0.9900 . ?
C15 C16 1.5203(13) . ?
C15 H15A 0.9900 . ?
C15 H15B 0.9900 . ?
C16 H16 1.0000 . ?
C17 H17 1.0000 . ?

loop_
_geom_torsion_atom_site_label_1
_geom_torsion_atom_site_label_2
_geom_torsion_atom_site_label_3
_geom_torsion_atom_site_label_4
_geom_torsion
_geom_torsion_site_symmetry_1
_geom_torsion_site_symmetry_2
_geom_torsion_site_symmetry_3
_geom_torsion_site_symmetry_4
_geom_torsion_publ_flag
C8 N1 N2 N3 0.03(11) . . . . ?
C6 N1 N2 N3 -174.49(9) . . . . ?
N1 N2 N3 C7 0.24(12) . . . . ?
C6 C1 C2 C3 -0.92(14) . . . . ?
C17 C1 C2 C3 173.83(9) . . . . ?
C1 C2 C3 C4 1.20(16) . . . . ?
C2 C3 C4 C5 0.02(16) . . . . ?
C3 C4 C5 C6 -1.46(15) . . . . ?
C4 C5 C6 C1 1.76(15) . . . . ?
C4 C5 C6 N1 179.32(9) . . . . ?
C2 C1 C6 C5 -0.56(14) . . . . ?
C17 C1 C6 C5 -175.37(9) . . . . ?
C2 C1 C6 N1 -178.12(8) . . . . ?
C17 C1 C6 N1 7.08(14) . . . . ?
N2 N1 C6 C5 39.47(13) . . . . ?
C8 N1 C6 C5 -134.21(10) . . . . ?
N2 N1 C6 C1 -142.87(9) . . . . ?
C8 N1 C6 C1 43.45(14) . . . . ?
N2 N3 C7 C8 -0.43(12) . . . . ?
N2 N1 C8 C7 -0.28(11) . . . . ?
C6 N1 C8 C7 173.97(9) . . . . ?
N2 N1 C8 C9 -174.21(8) . . . . ?
C6 N1 C8 C9 0.05(15) . . . . ?
N3 C7 C8 N1 0.43(11) . . . . ?
N3 C7 C8 C9 173.03(11) . . . . ?
C10 N4 C9 C8 -132.19(9) . . . . ?
C17 N4 C9 C8 38.10(12) . . . . ?
N1 C8 C9 N4 -66.41(12) . . . . ?
C7 C8 C9 N4 121.95(12) . . . . ?
C9 N4 C10 O1 -0.13(15) . . . . ?
C17 N4 C10 O1 -169.66(10) . . . . ?
C9 N4 C10 C11 -176.97(8) . . . . ?
C17 N4 C10 C11 13.49(14) . . . . ?
O1 C10 C11 C16 155.85(10) . . . . ?
N4 C10 C11 C16 -27.32(12) . . . . ?
O1 C10 C11 C12 28.92(14) . . . . ?
N4 C10 C11 C12 -154.24(9) . . . . ?
C10 C11 C12 C13 -175.95(9) . . . . ?
C16 C11 C12 C13 57.08(12) . . . . ?
C11 C12 C13 C14 -56.04(12) . . . . ?
C12 C13 C14 C15 55.92(12) . . . . ?
C13 C14 C15 C16 -55.87(12) . . . . ?
C17 N5 C16 C15 169.06(8) . . . . ?
C17 N5 C16 C11 -70.73(10) . . . . ?
C14 C15 C16 N5 174.41(8) . . . . ?
C14 C15 C16 C11 56.47(11) . . . . ?
C10 C11 C16 N5 54.23(10) . . . . ?
C12 C11 C16 N5 -178.24(8) . . . . ?
C10 C11 C16 C15 174.90(8) . . . . ?
C12 C11 C16 C15 -57.58(11) . . . . ?
C16 N5 C17 N4 54.68(10) . . . . ?
C16 N5 C17 C1 179.00(8) . . . . ?
C10 N4 C17 N5 -26.13(13) . . . . ?
C9 N4 C17 N5 164.37(8) . . . . ?
C10 N4 C17 C1 -149.08(9) . . . . ?
C9 N4 C17 C1 41.42(11) . . . . ?
C6 C1 C17 N5 166.64(8) . . . . ?
C2 C1 C17 N5 -7.93(13) . . . . ?
C6 C1 C17 N4 -71.04(11) . . . . ?
C2 C1 C17 N4 114.40(10) . . . . ?
